data_2006168
loop_
_publ_author_name
'Kennedy, Alan R. '
'Khalaf, Abedawn I. '

_publ_section_title
;
 <i>N</i>,<i>N</i>-Diacetyl-2,5-dimethyl-6-nitroaniline
;
_journal_issue 6
_journal_name_full 'Acta Crystallographica Section C'
_journal_page_first 744
_journal_page_last 746
_journal_paper_doi 10.1107/S0108270197002564
_journal_volume 53
_journal_year 1997
_chemical_formula_moiety 'C12 H14 N2 O4'
_chemical_formula_sum 'C12 H14 N2 O4'
_chemical_formula_weight 250.25
_space_group_IT_number 19
_symmetry_cell_setting orthorhombic
_symmetry_space_group_name_Hall 'P 2ac 2ab'
_symmetry_space_group_name_H-M 'P 21 21 21'
_cell_angle_alpha 90
_cell_angle_beta 90
_cell_angle_gamma 90
_cell_formula_units_Z 4
_cell_length_a 12.231(2)
_cell_length_b 13.643(3)
_cell_length_c 7.733(3)
_cell_measurement_reflns_used 19
_cell_measurement_temperature 295
_cell_measurement_theta_max 12.1
_cell_measurement_theta_min 9.2
_cell_volume 1290.4(6)
_computing_cell_refinement 'MSC/AFC Diffractometer Control Software'
_computing_data_collection
;
MSC/AFC Diffractometer Control Software
(Molecular Structure Corporation, 1985)
;
_computing_data_reduction 'TEXSAN (Molecular Structure Corporation, 1993)'
_computing_molecular_graphics 'ORTEPII (Johnson, 1976)'
_computing_publication_material TEXSAN
_computing_structure_refinement TEXSAN
_computing_structure_solution 'SIR (Burla et al., 1989)'
_diffrn_ambient_temperature 295
_diffrn_measurement_device 'Rigaku AFC-7S'
_diffrn_measurement_method \w/2\q
_diffrn_radiation_monochromator graphite
_diffrn_radiation_source 'X-ray tube'
_diffrn_radiation_type MoK\a
_diffrn_radiation_wavelength 0.71069
_diffrn_reflns_av_R_equivalents 0.026
_diffrn_reflns_limit_h_max 14
_diffrn_reflns_limit_h_min 0
_diffrn_reflns_limit_k_max 16
_diffrn_reflns_limit_k_min 0
_diffrn_reflns_limit_l_max 9
_diffrn_reflns_limit_l_min -9
_diffrn_reflns_number 2500
_diffrn_reflns_theta_max 25.0
_diffrn_reflns_theta_min 2.5
_diffrn_standards_decay_% -5.97
_diffrn_standards_interval_count 150
_diffrn_standards_number 3
_exptl_absorpt_coefficient_mu 0.098
_exptl_absorpt_correction_type none
_exptl_crystal_colour colourless
_exptl_crystal_density_diffrn 1.288
_exptl_crystal_density_method none
_exptl_crystal_description needle
_exptl_crystal_F_000 528
_exptl_crystal_size_max 0.60
_exptl_crystal_size_mid 0.20
_exptl_crystal_size_min 0.05
_refine_diff_density_max 0.25
_refine_diff_density_min -0.37
_refine_ls_extinction_coef 3.0E-6(3)
_refine_ls_extinction_method 'Zachariasen type 2 Gaussian isotropic'
_refine_ls_goodness_of_fit_obs 1.200
_refine_ls_hydrogen_treatment noref
_refine_ls_matrix_type full
_refine_ls_number_constraints 0
_refine_ls_number_parameters 164
_refine_ls_number_reflns 1650
_refine_ls_number_restraints 0
_refine_ls_R_factor_all 0.1372
_refine_ls_R_factor_obs .0682
_refine_ls_shift/esd_max 0.0002
_refine_ls_structure_factor_coef F
_refine_ls_weighting_details 'w = 1/\s^2^(F)'
_refine_ls_weighting_scheme calc
_refine_ls_wR_factor_all 0.0537
_refine_ls_wR_factor_obs .0456
_reflns_number_observed 1650
_reflns_number_total 2291
_reflns_observed_criterion I>0.5\s(I)
_cod_data_source_file ab1426.cif
_cod_data_source_block II
_cod_depositor_comments
;
The following automatic conversions were performed:

'_refine_ls_weighting_scheme' value 'w = 1/\s^2^(F)' was changed to
'calc'. New tag '_refine_ls_weighting_details' was created. The value
of the new tag was set to 'w = 1/\s^2^(F)'.

Automatic conversion script
Id: cif_fix_values 3143 2015-03-26 13:38:13Z robertas 
;
_cod_original_cell_volume 1290.3(5)
_cod_database_code 2006168

loop_
_symmetry_equiv_pos_as_xyz
'   +x,   +y,   +z'
'1/2-x,   -y,1/2+z'
'1/2+x,1/2-y,   -z'
'   -x,1/2+y,1/2-z'

loop_
_atom_site_aniso_label
_atom_site_aniso_U_11
_atom_site_aniso_U_22
_atom_site_aniso_U_33
_atom_site_aniso_U_12
_atom_site_aniso_U_13
_atom_site_aniso_U_23
O(1) .114(2) .055(2) .0430(10) .012(2) -.0070(10) -.0030(10)
O(2) .108(2) .055(2) .071(2) .027(2) -.002(2) .0110(10)
O(3) .069(2) .103(2) .102(2) -.004(2) -.027(2) -.004(2)
O(4) .062(2) .083(2) .139(3) -.014(2) .005(2) .034(2)
N(1) .045(2) .0320(10) .040(2) .0010(10) -.0010(10) -.0020(10)
N(2) .048(2) .057(2) .078(3) .008(2) .005(2) -.002(2)
C(1) .049(2) .037(2) .040(2) .002(2) .006(2) .000(2)
C(2) .052(2) .045(2) .048(2) -.008(2) -.003(2) -.001(2)
C(3) .073(3) .042(2) .068(3) -.012(2) -.002(2) -.005(2)
C(4) .084(3) .040(2) .056(2) .001(2) -.007(2) -.009(2)
C(5) .066(3) .048(2) .043(2) .010(2) .002(2) -.003(2)
C(6) .045(2) .040(2) .046(2) -.004(2) .002(2) .000(2)
C(7) .052(2) .069(3) .093(3) -.005(2) .001(2) .004(2)
C(8) .087(3) .062(2) .081(3) .028(2) .005(3) -.007(2)
C(9) .054(2) .040(2) .048(2) .001(2) .002(2) -.003(2)
C(10) .093(3) .047(2) .073(3) .002(2) -.011(2) -.011(2)
C(11) .051(2) .050(2) .053(2) .000(2) .004(2) .007(2)
C(12) .081(3) .077(3) .045(2) .007(2) -.004(2) .003(2)

loop_
_atom_site_label
_atom_site_fract_x
_atom_site_fract_y
_atom_site_fract_z
_atom_site_U_iso_or_equiv
_atom_site_thermal_displace_type
_atom_site_calc_flag
_atom_site_calc_attached_atom
O(1) .7667(2) .2440(2) .4446(3) .071(2) Uani ? ?
O(2) .8728(2) .0902(2) .8592(3) .078(2) Uani ? ?
O(3) .5350(2) .3286(2) .6157(5) .092(3) Uani ? ?
O(4) .5899(2) .2426(2) .8290(4) .095(3) Uani ? ?
N(1) .8108(2) .2278(2) .7238(3) .039(2) Uani ? ?
N(2) .5994(2) .3107(2) .7300(5) .061(3) Uani ? ?
C(1) .7982(3) .3327(2) .7404(4) .042(3) Uani ? ?
C(2) .8905(3) .3916(2) .7472(4) .048(3) Uani ? ?
C(3) .8739(3) .4916(2) .7717(5) .061(3) Uani ? ?
C(4) .7719(4) .5314(2) .7849(5) .060(3) Uani ? ?
C(5) .6781(3) .4750(2) .7690(4) .052(3) Uani ? ?
C(6) .6949(3) .3752(2) .7489(4) .044(3) Uani ? ?
C(7) 1.0039(3) .3493(3) .7323(6) .071(3) Uani ? ?
C(8) .5659(3) .5207(3) .7836(6) .077(3) Uani ? ?
C(9) .7897(3) .1892(2) .5594(5) .047(3) Uani ? ?
C(10) .7936(4) .0809(3) .5289(5) .071(3) Uani ? ?
C(11) .8394(3) .1724(3) .8717(5) .051(3) Uani ? ?
C(12) .8254(3) .2220(3) 1.0412(4) .068(3) Uani ? ?
H(1) .9364 .5340 .7795 .0729 Uiso calc ?
H(2) .7649 .6005 .8058 .0721 Uiso calc ?
H(3) 1.0242 .3196 .8401 .0857 Uiso calc ?
H(4) 1.0052 .3008 .6424 .0857 Uiso calc ?
H(5) 1.0547 .4007 .7049 .0857 Uiso calc ?
H(6) .5344 .5271 .6705 .0919 Uiso calc ?
H(7) .5720 .5842 .8361 .0919 Uiso calc ?
H(8) .5200 .4797 .8537 .0919 Uiso calc ?
H(9) .7713 .0670 .4124 .0852 Uiso calc ?
H(10) .8669 .0577 .5464 .0852 Uiso calc ?
H(11) .7453 .0485 .6082 .0852 Uiso calc ?
H(12) .8346 .1751 1.1327 .0815 Uiso calc ?
H(13) .7535 .2500 1.0478 .0815 Uiso calc ?
H(14) .8791 .2729 1.0527 .0815 Uiso calc ?

loop_
_atom_type_symbol
_atom_type_scat_dispersion_real
_atom_type_scat_dispersion_imag
_atom_type_scat_source
C 0.003 0.002 'International Tables'
H 0.000 0.000 'International Tables'
N 0.006 0.003 'International Tables'
O 0.011 0.006 'International Tables'

loop_
_geom_angle_atom_site_label_1
_geom_angle_atom_site_label_2
_geom_angle_atom_site_label_3
_geom_angle
_geom_angle_publ_flag
C(1) N(1) C(9) 115.6(3) yes
C(1) N(1) C(11) 118.9(3) yes
C(9) N(1) C(11) 125.4(3) yes
O(3) N(2) O(4) 123.8(3) yes
O(3) N(2) C(6) 117.9(3) yes
O(4) N(2) C(6) 118.3(3) yes
N(1) C(1) C(2) 119.4(3) yes
N(1) C(1) C(6) 120.9(3) yes
C(2) C(1) C(6) 119.7(3) yes
C(1) C(2) C(3) 117.1(3) yes
C(1) C(2) C(7) 121.6(3) no
C(3) C(2) C(7) 121.3(3) no
C(2) C(3) C(4) 122.3(4) yes
C(3) C(4) C(5) 121.9(3) yes
C(4) C(5) C(6) 115.6(3) yes
C(4) C(5) C(8) 121.0(3) no
C(6) C(5) C(8) 123.2(4) no
N(2) C(6) C(1) 117.8(3) yes
N(2) C(6) C(5) 118.8(3) yes
C(1) C(6) C(5) 123.3(3) yes
O(1) C(9) N(1) 118.9(3) yes
O(1) C(9) C(10) 120.5(3) yes
N(1) C(9) C(10) 120.5(3) yes
O(2) C(11) N(1) 121.3(3) yes
O(2) C(11) C(12) 122.5(3) yes
N(1) C(11) C(12) 116.2(3) yes

loop_
_geom_bond_atom_site_label_1
_geom_bond_atom_site_label_2
_geom_bond_site_symmetry_1
_geom_bond_site_symmetry_2
_geom_bond_distance
_geom_bond_publ_flag
O(1) C(9) ? ? 1.195(4) yes
O(2) C(11) ? ? 1.197(4) yes
O(3) N(2) ? ? 1.209(4) yes
O(4) N(2) ? ? 1.209(4) yes
N(1) C(1) ? ? 1.446(4) yes
N(1) C(9) ? ? 1.400(4) yes
N(1) C(11) ? ? 1.414(4) yes
N(2) C(6) ? ? 1.470(4) yes
C(1) C(2) ? ? 1.387(4) yes
C(1) C(6) ? ? 1.392(4) yes
C(2) C(3) ? ? 1.392(4) no
C(2) C(7) ? ? 1.507(5) no
C(3) C(4) ? ? 1.364(6) no
C(4) C(5) ? ? 1.388(5) no
C(5) C(6) ? ? 1.386(4) no
C(5) C(8) ? ? 1.511(5) no
C(9) C(10) ? ? 1.497(5) yes
C(11) C(12) ? ? 1.485(5) yes

loop_
_geom_torsion_atom_site_label_1
_geom_torsion_atom_site_label_2
_geom_torsion_atom_site_label_3
_geom_torsion_atom_site_label_4
_geom_torsion
_geom_torsion_publ_flag
C(2) C(1) N(1) C(9) -104.0(4) yes
C(2) C(1) N(1) C(11) 77.9(4) yes
C(10) C(9) N(1) C(11) 1.5(5) yes
O(1) C(9) N(1) C(11) -179.7(3) yes
O(2) C(11) N(1) C(9) 18.0(5) yes
C(9) N(1) C(11) C(12) -162.1(3) yes
O(3) N(2) C(6) C(1) -122.7(4) yes
O(4) N(2) C(6) C(1) 57.0(4) yes
